data_7034948
loop_
_publ_author_name
'Carrington, Samantha J.'
'Chakraborty, Indranil'
'Mascharak, Pradip K.'

_publ_section_title
;
 Exceptionally rapid CO release from a manganese(i) tricarbonyl complex
 derived from bis(4-chloro-phenylimino)acenaphthene upon exposure to
 visible light.
;
_journal_issue 31
_journal_name_full 'Dalton transactions (Cambridge, England : 2003)'
_journal_page_first 13828
_journal_page_last 13834
_journal_paper_doi 10.1039/c5dt01007a
_journal_volume 44
_journal_year 2015
_chemical_formula_sum 'C21 H10 Br Cl Mn N O4'
_chemical_formula_weight 510.60
_chemical_name_systematic
; 
 ? 
;
_chemical_properties_physical 'Light-sensitive, Photo-sensitive'
_space_group_IT_number 2
_symmetry_cell_setting triclinic
_symmetry_space_group_name_Hall '-P 1'
_symmetry_space_group_name_H-M 'P -1'
_atom_sites_solution_hydrogens geom
_atom_sites_solution_primary direct
_atom_sites_solution_secondary difmap
_audit_creation_method SHELXL-97
_audit_update_record
;
2015-02-04 deposited with the CCDC.
2015-04-21 downloaded from the CCDC.
;
_cell_angle_alpha 77.34(3)
_cell_angle_beta 75.64(2)
_cell_angle_gamma 70.47(3)
_cell_formula_units_Z 2
_cell_length_a 8.099(16)
_cell_length_b 8.497(17)
_cell_length_c 16.14(3)
_cell_measurement_reflns_used 840
_cell_measurement_temperature 296(2)
_cell_measurement_theta_max 18.25
_cell_measurement_theta_min 2.57
_cell_volume 1003(3)
_computing_cell_refinement 'ApexII (Bruker, 2012)'
_computing_data_collection 'ApexII (Bruker, 2012)'
_computing_data_reduction 'SAINT (Bruker, 2012)'
_computing_molecular_graphics 'SHELXS (Sheldrick, 2008)'
_computing_publication_material 'SHELXS (Sheldrick, 2008)'
_computing_structure_refinement 'SHELXL-97 (Sheldrick, 2008)'
_computing_structure_solution 'SHELXS-97 (Sheldrick, 2008)'
_diffrn_ambient_temperature 296(2)
_diffrn_detector_area_resol_mean 8.3
_diffrn_measured_fraction_theta_full 0.951
_diffrn_measured_fraction_theta_max 0.951
_diffrn_measurement_device_type 'Bruker ApexII'
_diffrn_measurement_method /w
_diffrn_radiation_monochromator graphite
_diffrn_radiation_source 'fine-focus sealed tube'
_diffrn_radiation_type MoK\a
_diffrn_radiation_wavelength 0.71073
_diffrn_reflns_av_R_equivalents 0.0335
_diffrn_reflns_av_sigmaI/netI 0.0745
_diffrn_reflns_limit_h_max 8
_diffrn_reflns_limit_h_min -7
_diffrn_reflns_limit_k_max 8
_diffrn_reflns_limit_k_min -9
_diffrn_reflns_limit_l_max 17
_diffrn_reflns_limit_l_min -17
_diffrn_reflns_number 4082
_diffrn_reflns_theta_full 23.26
_diffrn_reflns_theta_max 23.26
_diffrn_reflns_theta_min 2.64
_exptl_absorpt_coefficient_mu 2.811
_exptl_absorpt_correction_T_max 0.7450
_exptl_absorpt_correction_T_min 0.6516
_exptl_absorpt_correction_type multi-scan
_exptl_absorpt_process_details SADABS
_exptl_crystal_colour blue
_exptl_crystal_density_diffrn 1.691
_exptl_crystal_density_method 'not measured'
_exptl_crystal_description block
_exptl_crystal_F_000 504
_exptl_crystal_size_max 0.20
_exptl_crystal_size_mid 0.15
_exptl_crystal_size_min 0.10
_refine_diff_density_max 0.376
_refine_diff_density_min -0.349
_refine_diff_density_rms 0.073
_refine_ls_extinction_method none
_refine_ls_goodness_of_fit_ref 0.996
_refine_ls_hydrogen_treatment constr
_refine_ls_matrix_type full
_refine_ls_number_parameters 262
_refine_ls_number_reflns 2723
_refine_ls_number_restraints 0
_refine_ls_restrained_S_all 0.996
_refine_ls_R_factor_all 0.1229
_refine_ls_R_factor_gt 0.0593
_refine_ls_shift/su_max 0.000
_refine_ls_shift/su_mean 0.000
_refine_ls_structure_factor_coef Fsqd
_refine_ls_weighting_details 'calc w=1/[\s^2^(Fo^2^)+(0.0755P)^2^+0.0000P] where P=(Fo^2^+2Fc^2^)/3'
_refine_ls_weighting_scheme calc
_refine_ls_wR_factor_gt 0.1295
_refine_ls_wR_factor_ref 0.1616
_reflns_number_gt 1499
_reflns_number_total 2723
_reflns_threshold_expression >2sigma(I)
_cod_data_source_file c5dt01007a2.cif
_cod_data_source_block xsc1373
_cod_depositor_comments
;
The following automatic conversions were performed:

'_symmetry_cell_setting' value 'Triclinic' changed to 'triclinic'
according to
/usr/data/users/saulius/crontab/automatic-downloads/rss-feeds/RSC/lib/dictionaries/cif_core.dic
dictionary named 'cif_core.dic' version 2.4.2 from 2011-04-26.

Automatic conversion script
Id: cif_fix_values 3271 2015-04-21 07:52:19Z andrius 

 Adding full bibliography for 7034948--7034949.cif.
;
_cod_original_cell_volume 1003(4)
_cod_original_sg_symbol_H-M P-1
_cod_database_code 7034948

loop_
_symmetry_equiv_pos_as_xyz
'x, y, z'
'-x, -y, -z'

loop_
_atom_site_label
_atom_site_type_symbol
_atom_site_fract_x
_atom_site_fract_y
_atom_site_fract_z
_atom_site_U_iso_or_equiv
_atom_site_adp_type
_atom_site_occupancy
_atom_site_symmetry_multiplicity
_atom_site_calc_flag
_atom_site_refinement_flags
Br1 Br 0.34931(14) 0.54150(12) 0.27280(7) 0.0918(5) Uani 1 1 d .
Mn1 Mn 0.13228(17) 0.44674(16) 0.22343(9) 0.0712(5) Uani 1 1 d .
Cl1 Cl 0.8479(3) -0.1833(4) -0.00725(17) 0.1095(10) Uani 1 1 d .
N1 N 0.2939(8) 0.2040(8) 0.2495(4) 0.0529(16) Uani 1 1 d .
C16 C 0.4277(10) 0.1088(10) 0.1875(5) 0.051(2) Uani 1 1 d .
O4 O 0.0317(9) 0.3842(10) 0.3550(4) 0.089(2) Uani 1 1 d .
O1 O -0.1304(9) 0.3538(11) 0.1652(5) 0.116(3) Uani 1 1 d .
C19 C 0.6836(12) -0.0674(13) 0.0662(5) 0.068(2) Uani 1 1 d .
C12 C 0.3597(14) -0.0157(13) 0.3846(6) 0.070(3) Uani 1 1 d .
C13 C 0.2718(10) 0.1383(10) 0.3298(5) 0.054(2) Uani 1 1 d .
C3 C 0.2338(12) 0.4941(12) 0.1123(7) 0.075(3) Uani 1 1 d .
C17 C 0.4163(11) -0.0401(11) 0.1723(5) 0.060(2) Uani 1 1 d .
H17A H 0.3212 -0.0804 0.2024 0.073 Uiso 1 1 calc R
C4 C 0.1248(13) 0.2467(15) 0.3867(6) 0.073(3) Uani 1 1 d .
C21 C 0.5652(11) 0.1723(10) 0.1378(5) 0.062(2) Uani 1 1 d .
H21A H 0.5705 0.2761 0.1449 0.074 Uiso 1 1 calc R
O2 O -0.0975(13) 0.7975(11) 0.2116(6) 0.170(4) Uani 1 1 d .
C5 C 0.1224(16) 0.1583(18) 0.4742(7) 0.090(3) Uani 1 1 d .
C18 C 0.5467(12) -0.1297(11) 0.1121(6) 0.072(2) Uani 1 1 d .
H18A H 0.5412 -0.2320 0.1029 0.086 Uiso 1 1 calc R
C1 C -0.0342(14) 0.3870(13) 0.1899(6) 0.085(3) Uani 1 1 d .
O3 O 0.2946(10) 0.5285(9) 0.0414(5) 0.115(3) Uani 1 1 d .
C20 C 0.6928(11) 0.0811(13) 0.0784(6) 0.071(2) Uani 1 1 d .
H20A H 0.7862 0.1222 0.0464 0.085 Uiso 1 1 calc R
C11 C 0.5008(15) -0.1576(13) 0.3714(6) 0.082(3) Uani 1 1 d .
H11A H 0.5652 -0.1747 0.3161 0.099 Uiso 1 1 calc R
C9 C 0.454(3) -0.258(2) 0.5269(11) 0.151(8) Uani 1 1 d .
H9A H 0.4877 -0.3409 0.5730 0.182 Uiso 1 1 calc R
C15 C 0.2610(17) 0.0068(17) 0.4710(6) 0.090(3) Uani 1 1 d .
C14 C 0.313(2) -0.117(2) 0.5418(8) 0.121(6) Uani 1 1 d .
C6 C 0.0172(17) 0.1938(19) 0.5550(8) 0.134(5) Uani 1 1 d .
H6A H -0.0749 0.2940 0.5609 0.160 Uiso 1 1 calc R
C2 C -0.0083(17) 0.6586(17) 0.2164(8) 0.124(5) Uani 1 1 d .
C10 C 0.5458(18) -0.2781(14) 0.4450(9) 0.118(4) Uani 1 1 d .
H10A H 0.6419 -0.3746 0.4369 0.142 Uiso 1 1 calc R
C7 C 0.060(3) 0.065(3) 0.6295(13) 0.177(13) Uani 1 1 d .
H7A H -0.0154 0.0789 0.6830 0.213 Uiso 1 1 calc R
C8 C 0.197(3) -0.066(3) 0.6237(13) 0.174(11) Uani 1 1 d .
H8A H 0.2259 -0.1335 0.6750 0.209 Uiso 1 1 calc R

loop_
_atom_site_aniso_label
_atom_site_aniso_U_11
_atom_site_aniso_U_22
_atom_site_aniso_U_33
_atom_site_aniso_U_23
_atom_site_aniso_U_13
_atom_site_aniso_U_12
Br1 0.1085(9) 0.0660(7) 0.1188(9) 0.0024(6) -0.0526(7) -0.0369(6)
Mn1 0.0660(9) 0.0608(10) 0.0893(10) -0.0159(7) -0.0238(8) -0.0124(7)
Cl1 0.0774(17) 0.148(3) 0.097(2) -0.0579(18) -0.0012(14) -0.0116(17)
N1 0.049(4) 0.056(4) 0.056(4) -0.008(4) -0.004(3) -0.022(3)
C16 0.060(5) 0.045(5) 0.049(5) 0.008(4) -0.014(4) -0.024(4)
O4 0.076(5) 0.105(6) 0.094(5) -0.051(4) -0.004(4) -0.024(4)
O1 0.089(5) 0.176(8) 0.107(6) -0.050(5) -0.009(4) -0.060(5)
C19 0.058(6) 0.086(8) 0.056(6) -0.018(5) -0.007(4) -0.015(5)
C12 0.096(7) 0.074(7) 0.064(6) 0.000(5) -0.028(6) -0.055(6)
C13 0.056(5) 0.062(6) 0.050(5) -0.006(5) -0.008(4) -0.027(5)
C3 0.060(6) 0.069(7) 0.092(7) 0.006(6) -0.007(5) -0.030(5)
C17 0.064(6) 0.055(6) 0.068(6) -0.004(5) -0.013(5) -0.029(5)
C4 0.070(7) 0.098(9) 0.071(7) -0.017(7) -0.006(6) -0.052(6)
C21 0.065(6) 0.047(5) 0.073(6) -0.003(5) -0.018(5) -0.017(5)
O2 0.204(10) 0.110(7) 0.205(9) -0.069(7) -0.148(8) 0.048(7)
C5 0.098(8) 0.141(11) 0.066(8) -0.030(7) 0.000(7) -0.084(8)
C18 0.074(6) 0.074(7) 0.073(6) -0.022(5) -0.024(5) -0.016(6)
C1 0.082(7) 0.116(9) 0.073(6) -0.030(6) -0.012(5) -0.042(7)
O3 0.098(6) 0.109(6) 0.118(6) 0.036(5) -0.024(5) -0.035(5)
C20 0.058(6) 0.080(7) 0.065(6) 0.005(5) 0.001(5) -0.027(6)
C11 0.116(8) 0.072(7) 0.080(7) 0.014(6) -0.044(6) -0.051(7)
C9 0.29(2) 0.151(14) 0.098(12) 0.091(12) -0.134(15) -0.174(15)
C15 0.127(10) 0.130(10) 0.054(7) 0.011(7) -0.026(7) -0.101(9)
C14 0.203(16) 0.166(14) 0.061(8) 0.030(11) -0.054(10) -0.152(13)
C6 0.150(11) 0.229(16) 0.084(8) -0.075(10) 0.041(8) -0.148(11)
C2 0.139(10) 0.098(9) 0.145(10) -0.047(8) -0.100(9) 0.024(8)
C10 0.181(12) 0.084(8) 0.126(10) 0.051(8) -0.098(10) -0.079(8)
C7 0.20(2) 0.38(4) 0.054(9) -0.051(17) 0.028(14) -0.25(2)
C8 0.23(2) 0.33(3) 0.061(11) 0.008(15) -0.027(16) -0.24(2)

loop_
_atom_type_symbol
_atom_type_description
_atom_type_scat_dispersion_real
_atom_type_scat_dispersion_imag
_atom_type_scat_source
C C 0.0033 0.0016 'International Tables Vol C Tables 4.2.6.8 and 6.1.1.4'
H H 0.0000 0.0000 'International Tables Vol C Tables 4.2.6.8 and 6.1.1.4'
N N 0.0061 0.0033 'International Tables Vol C Tables 4.2.6.8 and 6.1.1.4'
O O 0.0106 0.0060 'International Tables Vol C Tables 4.2.6.8 and 6.1.1.4'
Cl Cl 0.1484 0.1585 'International Tables Vol C Tables 4.2.6.8 and 6.1.1.4'
Mn Mn 0.3368 0.7283 'International Tables Vol C Tables 4.2.6.8 and 6.1.1.4'
Br Br -0.2901 2.4595 'International Tables Vol C Tables 4.2.6.8 and 6.1.1.4'

loop_
_geom_angle_atom_site_label_1
_geom_angle_atom_site_label_2
_geom_angle_atom_site_label_3
_geom_angle
_geom_angle_publ_flag
C2 Mn1 C3 88.2(5) y
C2 Mn1 C1 89.0(5) y
C3 Mn1 C1 90.4(4) y
C2 Mn1 N1 171.8(4) y
C3 Mn1 N1 98.5(4) y
C1 Mn1 N1 95.5(4) y
C2 Mn1 O4 94.4(5) y
C3 Mn1 O4 176.0(4) y
C1 Mn1 O4 92.7(4) y
N1 Mn1 O4 78.7(3) y
C2 Mn1 Br1 88.3(4) y
C3 Mn1 Br1 90.9(3) y
C1 Mn1 Br1 177.1(3) y
N1 Mn1 Br1 87.0(2) y
O4 Mn1 Br1 86.2(2) y
C13 N1 C16 119.4(7) ?
C13 N1 Mn1 114.7(5) ?
C16 N1 Mn1 125.9(5) ?
C17 C16 C21 119.1(7) ?
C17 C16 N1 120.9(7) ?
C21 C16 N1 119.9(7) ?
C4 O4 Mn1 111.9(6) ?
C20 C19 C18 120.8(8) ?
C20 C19 Cl1 120.0(8) ?
C18 C19 Cl1 119.2(8) ?
C11 C12 C15 119.9(10) ?
C11 C12 C13 136.0(9) ?
C15 C12 C13 104.1(9) ?
N1 C13 C12 137.6(8) ?
N1 C13 C4 114.2(8) ?
C12 C13 C4 108.1(8) ?
O3 C3 Mn1 178.0(9) ?
C16 C17 C18 119.9(8) ?
O4 C4 C5 132.9(11) ?
O4 C4 C13 119.9(9) ?
C5 C4 C13 107.2(10) ?
C20 C21 C16 119.8(8) ?
C15 C5 C6 118.2(13) ?
C15 C5 C4 107.4(9) ?
C6 C5 C4 134.3(14) ?
C19 C18 C17 119.8(8) ?
O1 C1 Mn1 176.1(10) ?
C19 C20 C21 120.5(8) ?
C12 C11 C10 117.8(11) ?
C10 C9 C14 120.4(13) ?
C5 C15 C14 127.2(13) ?
C5 C15 C12 113.2(10) ?
C14 C15 C12 119.6(13) ?
C9 C14 C15 119.4(14) ?
C9 C14 C8 130.3(18) ?
C15 C14 C8 110.3(17) ?
C5 C6 C7 116.6(15) ?
O2 C2 Mn1 178.9(12) ?
C9 C10 C11 122.8(13) ?
C8 C7 C6 122(2) ?
C7 C8 C14 125(2) ?

loop_
_geom_bond_atom_site_label_1
_geom_bond_atom_site_label_2
_geom_bond_distance
_geom_bond_publ_flag
Br1 Mn1 2.509(4) y
Mn1 C2 1.776(13) y
Mn1 C3 1.797(11) y
Mn1 C1 1.819(11) y
Mn1 N1 2.057(7) y
Mn1 O4 2.096(8) y
Cl1 C19 1.731(9) ?
N1 C13 1.288(9) ?
N1 C16 1.435(9) ?
C16 C17 1.377(10) ?
C16 C21 1.394(10) ?
O4 C4 1.239(11) ?
O1 C1 1.094(10) ?
C19 C20 1.347(12) ?
C19 C18 1.369(11) ?
C12 C11 1.369(12) ?
C12 C15 1.444(13) ?
C12 C13 1.478(12) ?
C13 C4 1.486(12) ?
C3 O3 1.144(10) ?
C17 C18 1.384(10) ?
C4 C5 1.444(14) ?
C21 C20 1.374(11) ?
O2 C2 1.157(11) ?
C5 C15 1.398(14) ?
C5 C6 1.404(14) ?
C11 C10 1.423(13) ?
C9 C10 1.360(19) ?
C9 C14 1.37(2) ?
C15 C14 1.414(16) ?
C14 C8 1.48(2) ?
C6 C7 1.46(2) ?
C7 C8 1.29(3) ?
